data_1519496
loop_
_publ_author_name
'Zhang, Zhenhua'
'Du, Haifeng'

_publ_section_title
;
 Cis-selective and highly enantioselective hydrogenation of
 2,3,4-trisubstituted quinolines.
;
_journal_issue 11
_journal_name_full 'Organic letters'
_journal_page_first 2816
_journal_page_last 2819
_journal_paper_doi 10.1021/acs.orglett.5b01240
_journal_volume 17
_journal_year 2015
_chemical_absolute_configuration ad
_chemical_formula_moiety 'C22 H20 Br N'
_chemical_formula_sum 'C22 H20 Br N'
_chemical_formula_weight 378.30
_space_group_crystal_system triclinic
_space_group_IT_number 1
_space_group_name_Hall 'P 1'
_space_group_name_H-M_alt 'P 1'
_symmetry_space_group_name_Hall 'P 1'
_symmetry_space_group_name_H-M 'P 1'
_atom_sites_solution_hydrogens geom
_atom_sites_solution_primary direct
_audit_creation_date 2015-03-17
_audit_creation_method
;
Olex2 1.2
(compiled 2015.01.26 svn.r3150 for OlexSys, GUI svn.r4998)
;
_cell_angle_alpha 102.328(8)
_cell_angle_beta 106.299(8)
_cell_angle_gamma 90.659(7)
_cell_formula_units_Z 1
_cell_length_a 6.134(3)
_cell_length_b 7.123(4)
_cell_length_c 10.777(6)
_cell_measurement_reflns_used 2086
_cell_measurement_temperature 173.1500
_cell_measurement_theta_max 32.7919
_cell_measurement_theta_min 2.9360
_cell_volume 440.2(4)
_computing_cell_refinement 'CrystalClear (Rigaku Inc., 2007)'
_computing_data_collection 'CrystalClear (Rigaku Inc., 2007)'
_computing_data_reduction 'CrystalClear (Rigaku Inc., 2007)'
_computing_molecular_graphics 'Olex2 (Dolomanov et al., 2009)'
_computing_publication_material 'CIFTAB (Sheldrick, 2013)'
_computing_structure_refinement 'SHELXL (Sheldrick, 2014)'
_computing_structure_solution
;
'SHELXT (Sheldrick, 2014)'
;
_diffrn_ambient_temperature 173.1500
_diffrn_detector_area_resol_mean 28.5714
_diffrn_measured_fraction_theta_full 0.994
_diffrn_measured_fraction_theta_max 0.991
_diffrn_measurement_details
;
scan:
    Number of images: 360
               Slice: -110.0000 - 70.0000
         Image width: 0.5000
            Exp time: 10.0000
       Rotation axis: Omega
               Omega: 0.0000
                 Chi: 45.0000
                 Phi: 0.0000
                 XTD: 40.1708
              2theta: -21.1662
scan:
    Number of images: 360
               Slice: -110.0000 - 70.0000
         Image width: 0.5000
            Exp time: 10.0000
       Rotation axis: Omega
               Omega: 0.0000
                 Chi: 45.0000
                 Phi: 90.0000
                 XTD: 40.1708
              2theta: -21.1662
scan:
    Number of images: 360
               Slice: -110.0000 - 70.0000
         Image width: 0.5000
            Exp time: 10.0000
       Rotation axis: Omega
               Omega: 0.0000
                 Chi: 45.0000
                 Phi: 180.0000
                 XTD: 40.1708
              2theta: -21.1662
scan:
    Number of images: 360
               Slice: -110.0000 - 70.0000
         Image width: 0.5000
            Exp time: 10.0000
       Rotation axis: Omega
               Omega: 0.0000
                 Chi: 45.0000
                 Phi: 270.0000
                 XTD: 40.1708
              2theta: -21.1662
;
_diffrn_measurement_device
;
Saturn724+ (2x2 bin mode)
;
_diffrn_measurement_device_details
;
AFC10: Fixed Chi 2 circle
;
_diffrn_measurement_device_type 'Saturn724+ CCD'
_diffrn_measurement_method '\w scans at fixed \c = 45\%'
_diffrn_orient_matrix_type d*Trek
_diffrn_orient_matrix_UB_11 0.0195
_diffrn_orient_matrix_UB_12 0.0318
_diffrn_orient_matrix_UB_13 0.1662
_diffrn_orient_matrix_UB_21 -0.1176
_diffrn_orient_matrix_UB_22 -0.0735
_diffrn_orient_matrix_UB_23 0.0392
_diffrn_orient_matrix_UB_31 0.0375
_diffrn_orient_matrix_UB_32 -0.0823
_diffrn_orient_matrix_UB_33 0.0408
_diffrn_radiation_detector CCD
_diffrn_radiation_monochromator 'Graphite Monochromator'
_diffrn_radiation_type MoK\a
_diffrn_radiation_wavelength 0.71073
_diffrn_reflns_av_R_equivalents 0.0442
_diffrn_reflns_av_unetI/netI 0.0568
_diffrn_reflns_laue_measured_fraction_full 0.994
_diffrn_reflns_laue_measured_fraction_max 0.991
_diffrn_reflns_limit_h_max 7
_diffrn_reflns_limit_h_min -7
_diffrn_reflns_limit_k_max 9
_diffrn_reflns_limit_k_min -9
_diffrn_reflns_limit_l_max 13
_diffrn_reflns_limit_l_min -13
_diffrn_reflns_number 7216
_diffrn_reflns_point_group_measured_fraction_full 0.976
_diffrn_reflns_point_group_measured_fraction_max 0.970
_diffrn_reflns_theta_full 26.000
_diffrn_reflns_theta_max 27.449
_diffrn_reflns_theta_min 2.936
_diffrn_source 'Sealed Tube'
_diffrn_source_current 30.0000
_diffrn_source_power 1.5000
_diffrn_source_voltage 50.0000
_exptl_absorpt_coefficient_mu 2.336
_exptl_absorpt_correction_T_max 1.0000
_exptl_absorpt_correction_T_min 0.6088
_exptl_absorpt_correction_type multi-scan
_exptl_absorpt_process_details 'CrystalClear (Rigaku Inc., 2007)'
_exptl_crystal_colour Colorless
_exptl_crystal_density_diffrn 1.427
_exptl_crystal_description Plate
_exptl_crystal_F_000 194
_exptl_crystal_size_max 0.52
_exptl_crystal_size_mid 0.26
_exptl_crystal_size_min 0.05
_refine_diff_density_max 0.407
_refine_diff_density_min -0.447
_refine_diff_density_rms 0.057
_refine_ls_abs_structure_details
;
 Classical Flack method preferred over Parsons because s.u. lower.
;
_refine_ls_abs_structure_Flack 0.018(12)
_refine_ls_extinction_method none
_refine_ls_goodness_of_fit_ref 1.093
_refine_ls_hydrogen_treatment constr
_refine_ls_matrix_type full
_refine_ls_number_parameters 218
_refine_ls_number_reflns 3884
_refine_ls_number_restraints 3
_refine_ls_restrained_S_all 1.093
_refine_ls_R_factor_all 0.0418
_refine_ls_R_factor_gt 0.0404
_refine_ls_shift/su_max 0.000
_refine_ls_shift/su_mean 0.000
_refine_ls_structure_factor_coef Fsqd
_refine_ls_weighting_details 'w=1/[\s^2^(Fo^2^)+(0.0402P)^2^+0.0109P] where P=(Fo^2^+2Fc^2^)/3'
_refine_ls_weighting_scheme calc
_refine_ls_wR_factor_gt 0.0902
_refine_ls_wR_factor_ref 0.0911
_reflns_Friedel_coverage 0.959
_reflns_friedel_fraction_full 0.958
_reflns_friedel_fraction_max 0.950
_reflns_number_gt 3777
_reflns_number_total 3884
_reflns_threshold_expression 'I > 2\s(I)'
_cod_data_source_file ol5b01240_si_001.cif
_cod_data_source_block sa4001
_cod_depositor_comments 'Adding full bibliography for 1519496.cif.'
_cod_database_code 1519496
_shelx_space_group_comment
;
The symmetry employed for this shelxl refinement is uniquely defined
by the following loop, which should always be used as a source of
symmetry information in preference to the above space-group names.
They are only intended as comments.
;
_diffrn_number_total 1984
_olex2_refinement_description
;
1. Fixed Uiso
 At 1.2 times of:
  All C(H) groups, All N(H) groups
 At 1.5 times of:
  All C(H,H,H) groups
2.a Ternary CH refined with riding coordinates:
 C1(H1A), C2(H2), C3(H3)
2.b Aromatic/amide H refined with riding coordinates:
 N1(H1), C5(H5), C7(H7), C8(H8), C11(H11), C12(H12), C13(H13), C14(H14),
 C15(H15), C18(H18), C19(H19), C20(H20), C21(H21), C22(H22)
2.c Idealised Me refined as rotating group:
 C16(H16A,H16B,H16C)
;
_shelx_shelxl_version_number 2014/7
_olex2_submission_special_instructions 'No special instructions were received'

loop_
_space_group_symop_operation_xyz
'x, y, z'

loop_
_atom_site_label
_atom_site_type_symbol
_atom_site_fract_x
_atom_site_fract_y
_atom_site_fract_z
_atom_site_U_iso_or_equiv
_atom_site_adp_type
_atom_site_occupancy
_atom_site_site_symmetry_order
_atom_site_calc_flag
_atom_site_refinement_flags_posn
Br1 Br -0.09878(2) -0.27976(2) 0.13338(2) 0.04023(17) Uani 1 1 d .
N1 N 0.6381(8) 0.2835(6) 0.5422(4) 0.0330(9) Uani 1 1 d .
H1 H 0.6276 0.3151 0.6218 0.040 Uiso 1 1 calc R
C1 C 0.8279(8) 0.3666(7) 0.5105(5) 0.0274(10) Uani 1 1 d .
H1A H 0.9375 0.2687 0.5035 0.033 Uiso 1 1 calc R
C2 C 0.7365(8) 0.4181(6) 0.3739(4) 0.0245(9) Uani 1 1 d .
H2 H 0.8669 0.4674 0.3515 0.029 Uiso 1 1 calc R
C3 C 0.6347(8) 0.2297(7) 0.2694(4) 0.0245(9) Uani 1 1 d .
H3 H 0.7597 0.1447 0.2722 0.029 Uiso 1 1 calc R
C4 C 0.4565(9) 0.1274(7) 0.3101(5) 0.0261(11) Uani 1 1 d .
C5 C 0.2836(8) -0.0026(7) 0.2174(5) 0.0262(9) Uani 1 1 d .
H5 H 0.2697 -0.0223 0.1273 0.031 Uiso 1 1 calc R
C6 C 0.1332(8) -0.1017(6) 0.2605(5) 0.0297(11) Uani 1 1 d .
C7 C 0.1486(9) -0.0752(7) 0.3934(5) 0.0296(10) Uani 1 1 d .
H7 H 0.0458 -0.1422 0.4204 0.035 Uiso 1 1 calc R
C8 C 0.3171(9) 0.0511(7) 0.4853(5) 0.0314(10) Uani 1 1 d .
H8 H 0.3284 0.0694 0.5750 0.038 Uiso 1 1 calc R
C9 C 0.4727(9) 0.1531(7) 0.4455(5) 0.0262(10) Uani 1 1 d .
C10 C 0.9483(8) 0.5402(7) 0.6190(4) 0.0268(9) Uani 1 1 d .
C11 C 1.1643(9) 0.6081(7) 0.6243(5) 0.0319(10) Uani 1 1 d .
H11 H 1.2371 0.5437 0.5646 0.038 Uiso 1 1 calc R
C12 C 1.2725(9) 0.7723(8) 0.7185(5) 0.0365(11) Uani 1 1 d .
H12 H 1.4157 0.8186 0.7198 0.044 Uiso 1 1 calc R
C13 C 1.1695(10) 0.8671(8) 0.8101(6) 0.0379(12) Uani 1 1 d .
H13 H 1.2432 0.9760 0.8734 0.046 Uiso 1 1 calc R
C14 C 0.9552(10) 0.7983(8) 0.8068(5) 0.0376(12) Uani 1 1 d .
H14 H 0.8847 0.8619 0.8680 0.045 Uiso 1 1 calc R
C15 C 0.8451(9) 0.6353(7) 0.7130(5) 0.0324(11) Uani 1 1 d .
H15 H 0.7023 0.5891 0.7124 0.039 Uiso 1 1 calc R
C16 C 0.5702(9) 0.5774(7) 0.3773(5) 0.0287(10) Uani 1 1 d .
H16A H 0.4274 0.5251 0.3804 0.043 Uiso 1 1 calc GR
H16B H 0.5466 0.6277 0.2990 0.043 Uiso 1 1 calc GR
H16C H 0.6327 0.6791 0.4545 0.043 Uiso 1 1 calc GR
C17 C 0.5607(8) 0.2632(6) 0.1291(5) 0.0248(9) Uani 1 1 d .
C18 C 0.7066(8) 0.2204(7) 0.0495(5) 0.0271(10) Uani 1 1 d .
H18 H 0.8399 0.1621 0.0803 0.032 Uiso 1 1 calc R
C19 C 0.6557(9) 0.2634(7) -0.0749(5) 0.0335(11) Uani 1 1 d .
H19 H 0.7537 0.2321 -0.1270 0.040 Uiso 1 1 calc R
C20 C 0.4592(10) 0.3530(8) -0.1219(6) 0.0357(11) Uani 1 1 d .
H20 H 0.4266 0.3855 -0.2040 0.043 Uiso 1 1 calc R
C21 C 0.3120(10) 0.3932(8) -0.0438(6) 0.0335(12) Uani 1 1 d .
H21 H 0.1787 0.4514 -0.0748 0.040 Uiso 1 1 calc R
C22 C 0.3610(8) 0.3480(7) 0.0796(5) 0.0282(10) Uani 1 1 d .
H22 H 0.2593 0.3745 0.1297 0.034 Uiso 1 1 calc R

loop_
_atom_site_aniso_label
_atom_site_aniso_U_11
_atom_site_aniso_U_22
_atom_site_aniso_U_33
_atom_site_aniso_U_23
_atom_site_aniso_U_13
_atom_site_aniso_U_12
Br1 0.0460(3) 0.0323(2) 0.0414(3) 0.00355(18) 0.0151(2) -0.01027(18)
N1 0.044(2) 0.034(2) 0.022(2) 0.0059(17) 0.0122(18) -0.0058(19)
C1 0.030(2) 0.027(2) 0.026(2) 0.0054(19) 0.0086(19) 0.0030(19)
C2 0.029(2) 0.022(2) 0.024(2) 0.0046(17) 0.0102(18) 0.0044(18)
C3 0.026(2) 0.024(2) 0.024(2) 0.0042(18) 0.0079(18) 0.0024(18)
C4 0.030(3) 0.019(2) 0.030(3) 0.006(2) 0.011(2) 0.004(2)
C5 0.034(2) 0.022(2) 0.025(2) 0.0061(18) 0.0113(19) 0.0027(19)
C6 0.033(3) 0.020(2) 0.037(3) 0.006(2) 0.013(2) 0.0015(19)
C7 0.039(3) 0.022(2) 0.035(3) 0.0097(19) 0.020(2) 0.0041(19)
C8 0.043(3) 0.029(2) 0.029(3) 0.013(2) 0.017(2) 0.007(2)
C9 0.035(3) 0.021(2) 0.026(2) 0.0069(19) 0.014(2) 0.0062(19)
C10 0.031(2) 0.029(2) 0.020(2) 0.0070(18) 0.0075(18) 0.0036(19)
C11 0.034(3) 0.038(3) 0.025(2) 0.008(2) 0.0088(19) 0.006(2)
C12 0.033(3) 0.037(3) 0.038(3) 0.012(2) 0.006(2) -0.002(2)
C13 0.047(3) 0.030(3) 0.031(3) 0.005(2) 0.003(2) -0.001(2)
C14 0.048(3) 0.034(3) 0.030(3) 0.000(2) 0.017(2) 0.003(2)
C15 0.037(3) 0.033(3) 0.029(3) 0.006(2) 0.012(2) 0.004(2)
C16 0.033(3) 0.023(2) 0.029(3) 0.0052(19) 0.010(2) 0.0065(19)
C17 0.028(2) 0.017(2) 0.028(2) 0.0040(17) 0.0077(18) -0.0007(17)
C18 0.030(2) 0.026(2) 0.025(2) 0.0043(18) 0.0097(18) 0.0027(19)
C19 0.044(3) 0.034(3) 0.025(2) 0.008(2) 0.013(2) -0.003(2)
C20 0.044(3) 0.032(3) 0.031(3) 0.009(2) 0.009(2) -0.003(2)
C21 0.038(3) 0.028(3) 0.030(3) 0.007(2) 0.003(2) 0.000(2)
C22 0.030(2) 0.026(2) 0.028(2) 0.0049(19) 0.0091(19) 0.0033(19)

loop_
_atom_type_symbol
_atom_type_description
_atom_type_scat_dispersion_real
_atom_type_scat_dispersion_imag
_atom_type_scat_source
C C 0.0033 0.0016 'International Tables Vol C Tables 4.2.6.8 and 6.1.1.4'
H H 0.0000 0.0000 'International Tables Vol C Tables 4.2.6.8 and 6.1.1.4'
Br Br -0.2901 2.4595 'International Tables Vol C Tables 4.2.6.8 and 6.1.1.4'
N N 0.0061 0.0033 'International Tables Vol C Tables 4.2.6.8 and 6.1.1.4'

loop_
_geom_angle_atom_site_label_1
_geom_angle_atom_site_label_2
_geom_angle_atom_site_label_3
_geom_angle
C1 N1 H1 119.5
C9 N1 H1 119.5
C9 N1 C1 121.0(4)
N1 C1 H1A 108.3
N1 C1 C2 108.3(4)
N1 C1 C10 111.2(4)
C2 C1 H1A 108.3
C10 C1 H1A 108.3
C10 C1 C2 112.2(4)
C1 C2 H2 107.5
C1 C2 C3 108.0(4)
C3 C2 H2 107.5
C16 C2 C1 111.9(4)
C16 C2 H2 107.5
C16 C2 C3 114.0(4)
C2 C3 H3 106.0
C4 C3 C2 110.5(4)
C4 C3 H3 106.0
C4 C3 C17 115.8(4)
C17 C3 C2 111.8(4)
C17 C3 H3 106.0
C5 C4 C3 122.0(4)
C5 C4 C9 118.5(5)
C9 C4 C3 119.4(5)
C4 C5 H5 120.1
C6 C5 C4 119.8(5)
C6 C5 H5 120.1
C5 C6 Br1 119.3(4)
C7 C6 Br1 119.1(4)
C7 C6 C5 121.5(5)
C6 C7 H7 120.4
C8 C7 C6 119.3(5)
C8 C7 H7 120.4
C7 C8 H8 119.6
C7 C8 C9 120.7(5)
C9 C8 H8 119.6
N1 C9 C4 121.1(5)
N1 C9 C8 118.7(4)
C8 C9 C4 120.1(5)
C11 C10 C1 119.5(4)
C11 C10 C15 118.9(4)
C15 C10 C1 121.6(4)
C10 C11 H11 119.8
C10 C11 C12 120.3(5)
C12 C11 H11 119.8
C11 C12 H12 119.7
C13 C12 C11 120.6(5)
C13 C12 H12 119.7
C12 C13 H13 120.3
C12 C13 C14 119.4(5)
C14 C13 H13 120.3
C13 C14 H14 119.7
C13 C14 C15 120.5(5)
C15 C14 H14 119.7
C10 C15 H15 119.9
C14 C15 C10 120.2(5)
C14 C15 H15 119.9
C2 C16 H16A 109.5
C2 C16 H16B 109.5
C2 C16 H16C 109.5
H16A C16 H16B 109.5
H16A C16 H16C 109.5
H16B C16 H16C 109.5
C18 C17 C3 118.9(4)
C22 C17 C3 122.8(4)
C22 C17 C18 118.2(4)
C17 C18 H18 119.5
C19 C18 C17 121.0(5)
C19 C18 H18 119.5
C18 C19 H19 119.8
C20 C19 C18 120.4(5)
C20 C19 H19 119.8
C19 C20 H20 120.7
C19 C20 C21 118.7(5)
C21 C20 H20 120.7
C20 C21 H21 119.5
C22 C21 C20 121.0(5)
C22 C21 H21 119.5
C17 C22 H22 119.7
C21 C22 C17 120.7(5)
C21 C22 H22 119.7

loop_
_geom_bond_atom_site_label_1
_geom_bond_atom_site_label_2
_geom_bond_distance
Br1 C6 1.906(5)
N1 H1 0.8600
N1 C1 1.455(6)
N1 C9 1.396(7)
C1 H1A 0.9800
C1 C2 1.546(6)
C1 C10 1.523(7)
C2 H2 0.9800
C2 C3 1.550(6)
C2 C16 1.536(6)
C3 H3 0.9800
C3 C4 1.519(7)
C3 C17 1.523(7)
C4 C5 1.403(7)
C4 C9 1.405(7)
C5 H5 0.9300
C5 C6 1.390(7)
C6 C7 1.380(7)
C7 H7 0.9300
C7 C8 1.372(8)
C8 H8 0.9300
C8 C9 1.404(7)
C10 C11 1.387(7)
C10 C15 1.401(7)
C11 H11 0.9300
C11 C12 1.391(7)
C12 H12 0.9300
C12 C13 1.380(8)
C13 H13 0.9300
C13 C14 1.386(8)
C14 H14 0.9300
C14 C15 1.387(7)
C15 H15 0.9300
C16 H16A 0.9600
C16 H16B 0.9600
C16 H16C 0.9600
C17 C18 1.398(7)
C17 C22 1.392(7)
C18 H18 0.9300
C18 C19 1.390(7)
C19 H19 0.9300
C19 C20 1.389(8)
C20 H20 0.9300
C20 C21 1.391(8)
C21 H21 0.9300
C21 C22 1.387(8)
C22 H22 0.9300

loop_
_geom_torsion_atom_site_label_1
_geom_torsion_atom_site_label_2
_geom_torsion_atom_site_label_3
_geom_torsion_atom_site_label_4
_geom_torsion
Br1 C6 C7 C8 179.2(4)
N1 C1 C2 C3 -61.2(5)
N1 C1 C2 C16 65.1(5)
N1 C1 C10 C11 163.6(4)
N1 C1 C10 C15 -17.3(6)
C1 N1 C9 C4 -13.1(7)
C1 N1 C9 C8 168.7(4)
C1 C2 C3 C4 54.9(5)
C1 C2 C3 C17 -174.5(4)
C1 C10 C11 C12 176.8(4)
C1 C10 C15 C14 -177.1(5)
C2 C1 C10 C11 -74.9(5)
C2 C1 C10 C15 104.2(5)
C2 C3 C4 C5 156.6(4)
C2 C3 C4 C9 -27.7(6)
C2 C3 C17 C18 98.3(5)
C2 C3 C17 C22 -76.9(5)
C3 C4 C5 C6 175.9(4)
C3 C4 C9 N1 5.5(7)
C3 C4 C9 C8 -176.3(4)
C3 C17 C18 C19 -174.6(4)
C3 C17 C22 C21 173.5(5)
C4 C3 C17 C18 -133.9(5)
C4 C3 C17 C22 50.9(6)
C4 C5 C6 Br1 -179.4(4)
C4 C5 C6 C7 0.3(7)
C5 C4 C9 N1 -178.6(4)
C5 C4 C9 C8 -0.5(7)
C5 C6 C7 C8 -0.4(7)
C6 C7 C8 C9 0.1(7)
C7 C8 C9 N1 178.5(4)
C7 C8 C9 C4 0.3(7)
C9 N1 C1 C2 41.3(6)
C9 N1 C1 C10 165.1(4)
C9 C4 C5 C6 0.2(7)
C10 C1 C2 C3 175.6(4)
C10 C1 C2 C16 -58.1(5)
C10 C11 C12 C13 1.6(8)
C11 C10 C15 C14 2.0(7)
C11 C12 C13 C14 -0.6(8)
C12 C13 C14 C15 0.3(8)
C13 C14 C15 C10 -1.0(8)
C15 C10 C11 C12 -2.3(7)
C16 C2 C3 C4 -70.1(5)
C16 C2 C3 C17 60.5(5)
C17 C3 C4 C5 28.1(6)
C17 C3 C4 C9 -156.1(4)
C17 C18 C19 C20 1.0(8)
C18 C17 C22 C21 -1.7(7)
C18 C19 C20 C21 -1.9(8)
C19 C20 C21 C22 1.0(8)
C20 C21 C22 C17 0.8(8)
C22 C17 C18 C19 0.9(7)
